data_4020047
loop_
_publ_author_name
'Vishwakarma Singh'
'Sridhar R. Iyer'
'Shaikh M. Mobin'

_journal_name_full 'Journal of Organic Chemistry'
_journal_page_first 973
_journal_page_last 981
_journal_paper_doi 10.1021/jo048320e
_journal_volume 70
_journal_year 2005
_chemical_formula_moiety
;
"1-methyl-1-(2-oxo-propyl)-4a,5,8,8a-tetrahydro-1H-naphthalen-2-0ne".
;
_chemical_formula_sum 'C14 H18 O2'
_chemical_formula_weight 218.28
_chemical_name_common
;
"1-methyl-1-(2-oxo-propyl)-4a,5,8,8a-tetrahydro-1H-naphthalen-2-0ne".
;
_space_group_IT_number 2
_symmetry_cell_setting triclinic
_symmetry_space_group_name_Hall '-P 1'
_symmetry_space_group_name_H-M 'P -1'
_atom_sites_solution_hydrogens geom
_atom_sites_solution_primary direct
_atom_sites_solution_secondary difmap
_cell_angle_alpha 100.772(5)
_cell_angle_beta 98.244(9)
_cell_angle_gamma 111.589(8)
_cell_formula_units_Z 2
_cell_length_a 6.6080(11)
_cell_length_b 8.3730(5)
_cell_length_c 12.3070(8)
_cell_measurement_reflns_used 25
_cell_measurement_temperature 293(2)
_cell_measurement_theta_max 9.6200
_cell_measurement_theta_min 7.2400
_cell_volume 605.00(11)
_diffrn_ambient_temperature 293(2)
_diffrn_detector_area_resol_mean ?
_diffrn_measurement_device_type 'Enraf-Nonius CAD-4 '
_diffrn_measurement_method \w/q-scan
_diffrn_radiation_monochromator graphite
_diffrn_radiation_source 'fine-focus sealed tube'
_diffrn_radiation_type ' MoK\a'
_diffrn_radiation_wavelength 0.70930
_diffrn_reflns_av_R_equivalents 0.0000
_diffrn_reflns_av_sigmaI/netI 0.0489
_diffrn_reflns_limit_h_max 7
_diffrn_reflns_limit_h_min 0
_diffrn_reflns_limit_k_max 9
_diffrn_reflns_limit_k_min -9
_diffrn_reflns_limit_l_max 13
_diffrn_reflns_limit_l_min -14
_diffrn_reflns_number 1572
_diffrn_reflns_theta_max 24.92
_diffrn_reflns_theta_min 1.73
_diffrn_standards_decay_% <3%
_diffrn_standards_interval_count ?
_diffrn_standards_interval_time 3600
_diffrn_standards_number 3
_exptl_absorpt_coefficient_mu 0.078
_exptl_absorpt_correction_T_max 1.000
_exptl_absorpt_correction_T_min 0.980
_exptl_absorpt_correction_type psi-scan
_exptl_absorpt_process_details
;
psi-scan (North, Philips & Mathews, 1968)
;
_exptl_crystal_colour Greyish
_exptl_crystal_density_diffrn 1.198
_exptl_crystal_density_meas ?
_exptl_crystal_density_method 'not measured'
_exptl_crystal_description 'Thin Plate'
_exptl_crystal_F_000 236
_exptl_crystal_size_max 0.30
_exptl_crystal_size_mid 0.20
_exptl_crystal_size_min 0.15
_refine_ls_extinction_coef ?
_refine_ls_extinction_method none
_refine_ls_goodness_of_fit_ref 1.067
_refine_ls_hydrogen_treatment mixed
_refine_ls_matrix_type full
_refine_ls_number_parameters 217
_refine_ls_number_reflns 1572
_refine_ls_number_restraints 0
_refine_ls_restrained_S_all 1.067
_refine_ls_R_factor_all 0.0969
_refine_ls_R_factor_gt 0.0523
_refine_ls_shift/su_max 0.224
_refine_ls_shift/su_mean 0.032
_refine_ls_structure_factor_coef Fsqd
_refine_ls_weighting_details 'w=1/[\s^2^(Fo^2^)+(0.0654P)^2^+0.0864P] where P=(Fo^2^+2Fc^2^)/3'
_refine_ls_weighting_scheme calc
_refine_ls_wR_factor_gt 0.1167
_refine_ls_wR_factor_ref 0.1392
_reflns_number_gt 1006
_reflns_number_total 1572
_reflns_threshold_expression >2sigma(I)
_cod_depositor_comments
;
The following automatic conversions were performed:
'_symmetry_cell_setting' value 'Triclinic' changed to 'triclinic'
according to '/home/saulius/struct/CIF-dictionaries/cif_core.dic'
dictionary named 'cif_core.dic' version 2.4.1 from 2010-06-29.

Automatic conversion script
Id: cif_fix_enum 1527 2010-12-29 10:47:43Z saulius 

The following automatic conversions were performed:

'_refine_ls_weighting_scheme' value 'calc
w=1/[\s^2^(Fo^2^)+(0.0654P)^2^+0.0864P] where P=(Fo^2^+2Fc^2^)/3' was
changed to 'calc'. New tag '_refine_ls_weighting_details' was
created. The value of the new tag was set to
'w=1/[\s^2^(Fo^2^)+(0.0654P)^2^+0.0864P] where P=(Fo^2^+2Fc^2^)/3'.

Automatic conversion script
Id: cif_fix_values 3143 2015-03-26 13:38:13Z robertas 
;
_cod_original_sg_symbol_H-M P-1
_cod_database_code 4020047

loop_
_symmetry_equiv_pos_as_xyz
'x, y, z'
'-x, -y, -z'

loop_
_atom_site_label
_atom_site_type_symbol
_atom_site_fract_x
_atom_site_fract_y
_atom_site_fract_z
_atom_site_U_iso_or_equiv
_atom_site_adp_type
_atom_site_occupancy
_atom_site_calc_flag
_atom_site_refinement_flags
_atom_site_disorder_assembly
_atom_site_disorder_group
O1 O 0.2073(5) 0.8383(3) 0.8175(2) 0.0908(10) Uani 1 d . . .
O2 O 0.6825(5) 0.4788(4) 0.8458(2) 0.0843(9) Uani 1 d . . .
C1 C 0.1594(9) 0.8164(7) 1.0014(4) 0.0746(13) Uani 1 d . . .
C2 C 0.2333(6) 0.7717(4) 0.8946(3) 0.0575(10) Uani 1 d . . .
C3 C 0.3394(7) 0.6398(5) 0.8908(3) 0.0504(9) Uani 1 d . . .
C4 C 0.3882(5) 0.5644(4) 0.7782(3) 0.0472(8) Uani 1 d . . .
C5 C 0.5652(9) 0.7131(6) 0.7454(5) 0.0763(12) Uani 1 d . . .
C6 C 0.4824(6) 0.4313(5) 0.8059(3) 0.0541(9) Uani 1 d . . .
C7 C 0.3282(7) 0.2494(5) 0.7904(3) 0.0600(10) Uani 1 d . . .
C8 C 0.1121(7) 0.1928(5) 0.7489(3) 0.0588(10) Uani 1 d . . .
C9 C 0.0049(5) 0.3093(4) 0.7139(3) 0.0519(9) Uani 1 d . . .
C10 C 0.1740(5) 0.4642(4) 0.6816(3) 0.0456(8) Uani 1 d . . .
C11 C 0.2285(6) 0.3968(5) 0.5690(3) 0.0565(10) Uani 1 d . . .
C12 C 0.0312(8) 0.2551(5) 0.4831(3) 0.0684(11) Uani 1 d . . .
C13 C -0.1615(8) 0.1711(6) 0.5046(4) 0.0784(13) Uani 1 d . . .
C14 C -0.2090(7) 0.2064(7) 0.6191(4) 0.0775(13) Uani 1 d . . .
H10 H 0.106(5) 0.545(3) 0.668(2) 0.046(8) Uiso 1 d . . .
H5B H 0.498(6) 0.789(5) 0.717(3) 0.077(13) Uiso 1 d . . .
H3A H 0.483(5) 0.701(4) 0.951(3) 0.065(10) Uiso 1 d . . .
H3 H 0.239(5) 0.546(4) 0.919(2) 0.049(9) Uiso 1 d . . .
H7 H 0.394(5) 0.175(4) 0.815(3) 0.070(11) Uiso 1 d . . .
H9 H -0.041(5) 0.359(4) 0.780(3) 0.063(10) Uiso 1 d . . .
H11A H 0.287(6) 0.500(5) 0.540(3) 0.087(13) Uiso 1 d . . .
H8 H 0.018(6) 0.066(5) 0.738(3) 0.085(12) Uiso 1 d . . .
H5A H 0.693(7) 0.788(5) 0.804(3) 0.087(13) Uiso 1 d . . .
H11 H 0.348(5) 0.346(4) 0.581(2) 0.059(9) Uiso 1 d . . .
H14 H -0.291(8) 0.102(6) 0.639(4) 0.114(17) Uiso 1 d . . .
H14A H -0.294(6) 0.279(5) 0.618(3) 0.091(14) Uiso 1 d . . .
H13 H -0.277(8) 0.084(6) 0.444(4) 0.116(16) Uiso 1 d . . .
H12 H 0.057(7) 0.230(5) 0.403(4) 0.109(14) Uiso 1 d . . .
H5 H 0.622(9) 0.660(7) 0.685(5) 0.15(2) Uiso 1 d . . .
H1A H 0.252(10) 0.829(7) 1.065(5) 0.16(3) Uiso 1 d . . .
H1 H 0.136(9) 0.925(7) 1.008(4) 0.15(2) Uiso 1 d . . .
H1B H -0.009(14) 0.720(10) 0.996(6) 0.25(3) Uiso 1 d . . .

loop_
_atom_site_aniso_label
_atom_site_aniso_U_11
_atom_site_aniso_U_22
_atom_site_aniso_U_33
_atom_site_aniso_U_23
_atom_site_aniso_U_13
_atom_site_aniso_U_12
O1 0.143(3) 0.0698(18) 0.089(2) 0.0355(16) 0.0332(19) 0.067(2)
O2 0.0609(18) 0.102(2) 0.091(2) 0.0129(16) 0.0052(15) 0.0441(16)
C1 0.083(3) 0.087(3) 0.061(3) 0.000(2) 0.017(2) 0.052(3)
C2 0.063(2) 0.0377(18) 0.066(2) 0.0096(17) 0.0098(19) 0.0177(17)
C3 0.065(2) 0.0424(19) 0.043(2) 0.0084(16) 0.0125(19) 0.0223(19)
C4 0.048(2) 0.0443(17) 0.0493(19) 0.0165(15) 0.0132(17) 0.0160(16)
C5 0.065(3) 0.066(3) 0.080(3) 0.022(3) 0.017(3) 0.005(3)
C6 0.053(2) 0.064(2) 0.050(2) 0.0100(17) 0.0110(18) 0.032(2)
C7 0.083(3) 0.053(2) 0.053(2) 0.0137(18) 0.009(2) 0.039(2)
C8 0.077(3) 0.048(2) 0.055(2) 0.0206(18) 0.018(2) 0.025(2)
C9 0.045(2) 0.052(2) 0.057(2) 0.0141(18) 0.0192(18) 0.0157(18)
C10 0.053(2) 0.0474(18) 0.0450(19) 0.0173(15) 0.0141(16) 0.0262(18)
C11 0.067(3) 0.065(2) 0.046(2) 0.0196(19) 0.0188(19) 0.033(2)
C12 0.083(3) 0.074(3) 0.048(2) 0.007(2) 0.008(2) 0.040(3)
C13 0.071(3) 0.077(3) 0.069(3) -0.003(2) -0.009(3) 0.028(3)
C14 0.051(2) 0.075(3) 0.092(4) 0.017(3) 0.010(2) 0.014(2)
